data_4509466
loop_
_publ_author_name
'Tzeng, Biing-Chiau'
'Yeh, Hsien-Te'
'Chang, Tsung-Yi'
'Lee, Gene-Hsiang'

_publ_section_title
;
 Novel Coordinated-Solvent Induced Assembly of Cd(II) Coordination
 Polymers Containing 4,4&#x2032;-Dipyridylsulfide
;
_journal_issue 6
_journal_name_full 'Crystal Growth &amp; Design'
_journal_page_first 2552
_journal_paper_doi 10.1021/cg900119a
_journal_volume 9
_journal_year 2009
_chemical_formula_sum 'C31 H26 Cd2 Cl2 N10 O12 S3'
_chemical_formula_weight 1122.50
_chemical_name_systematic
; 
 ? 
;
_space_group_IT_number 2
_symmetry_cell_setting triclinic
_symmetry_space_group_name_Hall '-P 1'
_symmetry_space_group_name_H-M 'P -1'
_atom_sites_solution_hydrogens geom
_atom_sites_solution_primary direct
_atom_sites_solution_secondary difmap
_audit_creation_method SHELXL-97
_cell_angle_alpha 104.4338(4)
_cell_angle_beta 100.1570(5)
_cell_angle_gamma 109.3781(5)
_cell_formula_units_Z 2
_cell_length_a 11.2141(1)
_cell_length_b 12.5092(1)
_cell_length_c 17.2612(2)
_cell_measurement_reflns_used all
_cell_measurement_temperature 295(2)
_cell_measurement_theta_max 27.50
_cell_measurement_theta_min 1.27
_cell_volume 2121.32(4)
_computing_cell_refinement DENZO-SMN
_computing_data_collection 'NONIUS COLLECT'
_computing_data_reduction DENZO-SMN
_computing_molecular_graphics SHELXTL
_computing_publication_material SHELXTL
_computing_structure_refinement 'SHELXL-97 (Sheldrick, 1997)'
_computing_structure_solution 'SHELXS-97 (Sheldrick, 1990)'
_diffrn_ambient_temperature 295(2)
_diffrn_measured_fraction_theta_full 0.996
_diffrn_measured_fraction_theta_max 0.996
_diffrn_measurement_device_type 'NONIUS KappaCCD'
_diffrn_measurement_method '\w scans'
_diffrn_radiation_monochromator graphite
_diffrn_radiation_source 'fine-focus sealed tube'
_diffrn_radiation_type MoK\a
_diffrn_radiation_wavelength 0.71073
_diffrn_reflns_av_R_equivalents 0.0396
_diffrn_reflns_av_sigmaI/netI 0.0442
_diffrn_reflns_limit_h_max 14
_diffrn_reflns_limit_h_min -14
_diffrn_reflns_limit_k_max 16
_diffrn_reflns_limit_k_min -16
_diffrn_reflns_limit_l_max 22
_diffrn_reflns_limit_l_min -21
_diffrn_reflns_number 30381
_diffrn_reflns_theta_full 27.50
_diffrn_reflns_theta_max 27.50
_diffrn_reflns_theta_min 1.27
_exptl_absorpt_coefficient_mu 1.345
_exptl_absorpt_correction_T_max 0.904
_exptl_absorpt_correction_T_min 0.795
_exptl_absorpt_correction_type multi-scan
_exptl_crystal_colour colorless
_exptl_crystal_density_diffrn 1.757
_exptl_crystal_density_meas ?
_exptl_crystal_density_method 'not measured'
_exptl_crystal_description block
_exptl_crystal_F_000 1112
_exptl_crystal_size_max 0.20
_exptl_crystal_size_mid 0.20
_exptl_crystal_size_min 0.14
_refine_diff_density_max 1.438
_refine_diff_density_min -0.850
_refine_diff_density_rms 0.212
_refine_ls_extinction_coef 0.0253(17)
_refine_ls_extinction_expression Fc^*^=kFc[1+0.001xFc^2^\l^3^/sin(2\q)]^-1/4^
_refine_ls_extinction_method SHELXL
_refine_ls_goodness_of_fit_ref 1.027
_refine_ls_hydrogen_treatment mixed
_refine_ls_matrix_type full
_refine_ls_number_parameters 537
_refine_ls_number_reflns 9720
_refine_ls_number_restraints 2
_refine_ls_restrained_S_all 1.027
_refine_ls_R_factor_all 0.0886
_refine_ls_R_factor_gt 0.0560
_refine_ls_shift/su_max 0.015
_refine_ls_shift/su_mean 0.001
_refine_ls_structure_factor_coef Fsqd
_refine_ls_weighting_details 'calc w=1/[\s^2^(Fo^2^)+(0.1119P)^2^+2.0267P] where P=(Fo^2^+2Fc^2^)/3'
_refine_ls_weighting_scheme calc
_refine_ls_wR_factor_gt 0.1529
_refine_ls_wR_factor_ref 0.1878
_reflns_number_gt 6836
_reflns_number_total 9720
_reflns_threshold_expression >2sigma(I)
_cod_data_source_file cg900119asup1.cif
_cod_data_source_block 1
_cod_depositor_comments
;
The following automatic conversions were performed:

'_symmetry_cell_setting' value 'Triclinic' changed to 'triclinic'
according to /home/saulius/struct/CIF-dictionaries/cif_core.dic
dictionary named 'cif_core.dic' version 2.4.2 from 2011-04-26.

Automatic conversion script
Id: cif_fix_values 1891 2012-01-12 08:04:46Z andrius 

The following automatic conversions were performed:

'_exptl_crystal_density_meas' value 'not_measured' was changed to '?'
- the value is perceived as not measured.

Automatic conversion script
Id: cif_fix_values 3008 2015-01-20 13:52:24Z robertas 
;
_cod_original_sg_symbol_H-M P-1
_cod_database_code 4509466

loop_
_symmetry_equiv_pos_as_xyz
'x, y, z'
'-x, -y, -z'

loop_
_atom_site_label
_atom_site_type_symbol
_atom_site_fract_x
_atom_site_fract_y
_atom_site_fract_z
_atom_site_U_iso_or_equiv
_atom_site_adp_type
_atom_site_occupancy
_atom_site_symmetry_multiplicity
_atom_site_calc_flag
_atom_site_refinement_flags
Cd1 Cd 0.87292(4) 1.28100(4) 1.15738(2) 0.06053(18) Uani 1 1 d .
Cd2 Cd 1.31330(4) 2.21569(3) 1.61530(2) 0.05352(17) Uani 1 1 d .
S1 S 1.25129(16) 1.63169(12) 1.55826(9) 0.0687(4) Uani 1 1 d .
S2 S 1.44195(17) 2.35568(19) 2.03961(10) 0.0814(5) Uani 1 1 d .
S3 S 1.24050(18) 2.1229(2) 1.19784(11) 0.0988(7) Uani 1 1 d .
O1 O 0.8577(5) 1.4544(4) 1.1284(3) 0.0861(13) Uani 1 1 d .
O2 O 0.7797(5) 1.2896(5) 1.0229(3) 0.0880(13) Uani 1 1 d .
O3 O 0.7887(8) 1.4567(6) 1.0043(4) 0.127(2) Uani 1 1 d .
O4 O 0.8869(5) 1.1283(4) 1.2134(3) 0.0827(13) Uani 1 1 d .
O5 O 0.8100(5) 1.0555(5) 1.0811(3) 0.0909(14) Uani 1 1 d .
O6 O 0.8493(9) 0.9467(5) 1.1541(4) 0.135(3) Uani 1 1 d .
O7 O 1.0877(4) 2.0929(4) 1.6024(4) 0.0869(14) Uani 1 1 d .
O8 O 1.1261(4) 2.2734(4) 1.6081(3) 0.0811(12) Uani 1 1 d .
O9 O 0.9311(5) 2.1552(6) 1.6030(5) 0.124(2) Uani 1 1 d .
O10 O 1.5467(5) 2.3241(6) 1.6404(3) 0.0901(14) Uani 1 1 d .
O11 O 1.4283(6) 2.4292(4) 1.6440(4) 0.0959(15) Uani 1 1 d .
O12 O 1.6374(6) 2.5182(6) 1.6655(4) 0.141(3) Uani 1 1 d .
N1 N 0.9896(5) 1.4024(4) 1.2959(3) 0.0579(10) Uani 1 1 d .
N2 N 1.3178(4) 2.0227(4) 1.5975(3) 0.0538(10) Uani 1 1 d .
N3 N 1.0625(5) 2.3105(4) 2.1147(3) 0.0645(12) Uani 1 1 d .
N4 N 1.3557(4) 2.2637(4) 1.7587(3) 0.0583(11) Uani 1 1 d .
N5 N 1.6564(5) 2.2281(5) 1.1674(3) 0.0722(13) Uani 1 1 d .
N6 N 1.2874(5) 2.1908(4) 1.4757(3) 0.0588(10) Uani 1 1 d .
N7 N 0.8101(6) 1.4010(6) 1.0506(4) 0.0857(16) Uani 1 1 d .
N8 N 0.8475(6) 1.0404(4) 1.1481(4) 0.0773(15) Uani 1 1 d .
N9 N 1.0456(5) 2.1732(5) 1.6032(4) 0.0727(13) Uani 1 1 d .
N10 N 1.5396(7) 2.4264(7) 1.6506(3) 0.095(2) Uani 1 1 d .
C1 C 1.0592(6) 1.3636(5) 1.3455(4) 0.0667(15) Uani 1 1 d .
H1A H 1.0532 1.2853 1.3250 0.080 Uiso 1 1 calc R
C2 C 1.1387(6) 1.4330(5) 1.4245(4) 0.0646(14) Uani 1 1 d .
H2A H 1.1856 1.4020 1.4561 0.078 Uiso 1 1 calc R
C3 C 1.1487(5) 1.5479(4) 1.4565(3) 0.0524(11) Uani 1 1 d .
C4 C 1.0743(6) 1.5892(5) 1.4080(3) 0.0664(15) Uani 1 1 d .
H4A H 1.0758 1.6660 1.4285 0.080 Uiso 1 1 calc R
C5 C 0.9971(6) 1.5134(5) 1.3277(3) 0.0635(14) Uani 1 1 d .
H5A H 0.9486 1.5420 1.2949 0.076 Uiso 1 1 calc R
C6 C 1.2720(6) 1.9642(5) 1.6484(4) 0.0648(14) Uani 1 1 d .
H6A H 1.2542 2.0062 1.6945 0.078 Uiso 1 1 calc R
C7 C 1.2503(6) 1.8468(5) 1.6365(4) 0.0620(13) Uani 1 1 d .
H7A H 1.2191 1.8105 1.6739 0.074 Uiso 1 1 calc R
C8 C 1.2747(5) 1.7828(4) 1.5689(3) 0.0539(11) Uani 1 1 d .
C9 C 1.3214(5) 1.8399(5) 1.5153(3) 0.0588(12) Uani 1 1 d .
H9A H 1.3385 1.7987 1.4686 0.071 Uiso 1 1 calc R
C10 C 1.3425(5) 1.9596(5) 1.5322(3) 0.0581(12) Uani 1 1 d .
H10A H 1.3755 1.9982 1.4963 0.070 Uiso 1 1 calc R
C11 C 1.1757(7) 2.4052(6) 2.1555(4) 0.0748(16) Uani 1 1 d .
H11A H 1.1779 2.4624 2.2027 0.090 Uiso 1 1 calc R
C12 C 1.2887(6) 2.4225(6) 2.1315(4) 0.0732(16) Uani 1 1 d .
H12A H 1.3646 2.4909 2.1614 0.088 Uiso 1 1 calc R
C13 C 1.2903(6) 2.3399(5) 2.0641(3) 0.0629(14) Uani 1 1 d .
C14 C 1.1746(7) 2.2416(6) 2.0217(4) 0.0742(17) Uani 1 1 d .
H14A H 1.1715 2.1831 1.9750 0.089 Uiso 1 1 calc R
C15 C 1.0645(6) 2.2296(6) 2.0478(4) 0.0732(16) Uani 1 1 d .
H15A H 0.9873 2.1624 2.0179 0.088 Uiso 1 1 calc R
C16 C 1.2831(6) 2.3098(5) 1.7999(3) 0.0607(13) Uani 1 1 d .
H16A H 1.2165 2.3242 1.7694 0.073 Uiso 1 1 calc R
C17 C 1.3019(6) 2.3368(5) 1.8844(4) 0.0639(14) Uani 1 1 d .
H17A H 1.2492 2.3685 1.9102 0.077 Uiso 1 1 calc R
C18 C 1.3996(5) 2.3161(5) 1.9298(3) 0.0596(13) Uani 1 1 d .
C19 C 1.4754(6) 2.2698(6) 1.8880(4) 0.0698(15) Uani 1 1 d .
H19A H 1.5434 2.2555 1.9171 0.084 Uiso 1 1 calc R
C20 C 1.4495(6) 2.2452(6) 1.8037(4) 0.0679(15) Uani 1 1 d .
H20A H 1.5011 2.2135 1.7766 0.082 Uiso 1 1 calc R
C21 C 1.5653(7) 2.1161(7) 1.1296(5) 0.093(2) Uani 1 1 d .
H21A H 1.5873 2.0590 1.0963 0.112 Uiso 1 1 calc R
C22 C 1.4381(7) 2.0824(8) 1.1388(5) 0.096(2) Uani 1 1 d .
H22A H 1.3772 2.0037 1.1123 0.115 Uiso 1 1 calc R
C23 C 1.4027(7) 2.1666(7) 1.1874(4) 0.0778(18) Uani 1 1 d .
C24 C 1.4958(7) 2.2823(7) 1.2223(4) 0.0786(18) Uani 1 1 d .
H24A H 1.4751 2.3427 1.2530 0.094 Uiso 1 1 calc R
C25 C 1.6193(7) 2.3083(7) 1.2116(4) 0.0721(16) Uani 1 1 d .
H25A H 1.6811 2.3869 1.2369 0.087 Uiso 1 1 calc R
C26 C 1.3909(6) 2.2361(8) 1.4493(4) 0.090(2) Uani 1 1 d .
H26A H 1.4721 2.2822 1.4890 0.108 Uiso 1 1 calc R
C27 C 1.3858(7) 2.2192(9) 1.3668(5) 0.105(3) Uani 1 1 d .
H27A H 1.4619 2.2519 1.3517 0.126 Uiso 1 1 calc R
C28 C 1.2648(6) 2.1521(6) 1.3060(4) 0.0677(15) Uani 1 1 d .
C29 C 1.1580(6) 2.1079(5) 1.3338(4) 0.0653(14) Uani 1 1 d .
H29A H 1.0746 2.0645 1.2961 0.078 Uiso 1 1 calc R
C30 C 1.1743(6) 2.1278(6) 1.4180(4) 0.0678(14) Uani 1 1 d .
H30A H 1.1003 2.0944 1.4350 0.081 Uiso 1 1 calc R
C31 C 1.2198(19) 0.7364(14) 1.2467(14) 0.307(13) Uiso 1 1 d D
H31A H 1.2630 0.6858 1.2235 0.368 Uiso 1 1 calc R
H31B H 1.1760 0.7055 1.2849 0.368 Uiso 1 1 calc R
Cl1 Cl 1.3272(10) 0.8891(9) 1.2919(6) 0.336(5) Uani 1 1 d D
Cl2 Cl 1.1146(15) 0.7579(11) 1.1699(8) 0.597(13) Uani 1 1 d D

loop_
_atom_site_aniso_label
_atom_site_aniso_U_11
_atom_site_aniso_U_22
_atom_site_aniso_U_33
_atom_site_aniso_U_23
_atom_site_aniso_U_13
_atom_site_aniso_U_12
Cd1 0.0659(3) 0.0628(3) 0.0487(2) 0.01476(18) 0.01478(19) 0.0237(2)
Cd2 0.0577(3) 0.0560(3) 0.0504(2) 0.01987(17) 0.02118(17) 0.02205(18)
S1 0.0837(10) 0.0526(7) 0.0546(8) 0.0147(6) -0.0042(7) 0.0229(7)
S2 0.0667(9) 0.1158(14) 0.0500(8) 0.0277(8) 0.0151(7) 0.0224(9)
S3 0.0682(10) 0.163(2) 0.0604(9) 0.0501(11) 0.0154(8) 0.0313(11)
O1 0.102(4) 0.086(3) 0.074(3) 0.030(2) 0.017(3) 0.043(3)
O2 0.100(4) 0.099(4) 0.064(3) 0.027(3) 0.012(2) 0.044(3)
O3 0.187(7) 0.145(5) 0.094(4) 0.067(4) 0.037(4) 0.102(5)
O4 0.115(4) 0.054(2) 0.064(3) 0.007(2) 0.022(2) 0.026(2)
O5 0.099(3) 0.088(3) 0.061(3) 0.011(2) 0.023(2) 0.017(3)
O6 0.230(8) 0.054(3) 0.104(4) 0.020(3) 0.054(5) 0.039(4)
O7 0.060(2) 0.071(3) 0.133(4) 0.036(3) 0.022(3) 0.032(2)
O8 0.069(3) 0.079(3) 0.113(4) 0.045(3) 0.033(2) 0.037(2)
O9 0.061(3) 0.118(4) 0.226(8) 0.086(5) 0.048(4) 0.050(3)
O10 0.068(3) 0.119(4) 0.081(3) 0.034(3) 0.029(2) 0.030(3)
O11 0.096(4) 0.070(3) 0.108(4) 0.024(3) 0.033(3) 0.017(3)
O12 0.106(4) 0.126(5) 0.107(4) 0.012(4) 0.031(3) -0.036(4)
N1 0.064(3) 0.054(2) 0.048(2) 0.0106(19) 0.011(2) 0.021(2)
N2 0.058(2) 0.052(2) 0.053(2) 0.0171(19) 0.0189(19) 0.0212(19)
N3 0.069(3) 0.067(3) 0.053(3) 0.018(2) 0.020(2) 0.021(2)
N4 0.061(3) 0.059(3) 0.051(2) 0.014(2) 0.017(2) 0.022(2)
N5 0.067(3) 0.088(4) 0.055(3) 0.020(3) 0.016(2) 0.026(3)
N6 0.063(3) 0.067(3) 0.057(2) 0.031(2) 0.023(2) 0.028(2)
N7 0.089(4) 0.107(5) 0.077(4) 0.044(4) 0.016(3) 0.052(4)
N8 0.097(4) 0.049(3) 0.070(3) 0.009(2) 0.034(3) 0.012(3)
N9 0.056(3) 0.078(3) 0.090(4) 0.031(3) 0.015(2) 0.032(3)
N10 0.084(4) 0.099(5) 0.056(3) 0.015(3) 0.018(3) -0.011(4)
C1 0.081(4) 0.050(3) 0.062(3) 0.009(2) 0.008(3) 0.031(3)
C2 0.078(4) 0.054(3) 0.062(3) 0.019(2) 0.009(3) 0.031(3)
C3 0.056(3) 0.043(2) 0.053(3) 0.012(2) 0.014(2) 0.016(2)
C4 0.083(4) 0.046(3) 0.055(3) 0.006(2) -0.003(3) 0.026(3)
C5 0.071(3) 0.062(3) 0.050(3) 0.013(2) 0.002(2) 0.029(3)
C6 0.085(4) 0.061(3) 0.055(3) 0.022(3) 0.029(3) 0.029(3)
C7 0.072(3) 0.061(3) 0.058(3) 0.024(3) 0.023(3) 0.026(3)
C8 0.054(3) 0.050(3) 0.047(3) 0.010(2) 0.003(2) 0.019(2)
C9 0.064(3) 0.061(3) 0.053(3) 0.015(2) 0.019(2) 0.028(3)
C10 0.063(3) 0.060(3) 0.059(3) 0.025(2) 0.023(2) 0.026(3)
C11 0.085(4) 0.066(4) 0.059(3) 0.010(3) 0.020(3) 0.020(3)
C12 0.072(4) 0.068(4) 0.062(3) 0.019(3) 0.017(3) 0.009(3)
C13 0.066(3) 0.069(3) 0.051(3) 0.026(3) 0.019(3) 0.017(3)
C14 0.078(4) 0.071(4) 0.062(3) 0.014(3) 0.030(3) 0.016(3)
C15 0.071(4) 0.068(4) 0.057(3) 0.008(3) 0.019(3) 0.008(3)
C16 0.071(3) 0.064(3) 0.050(3) 0.018(2) 0.017(3) 0.032(3)
C17 0.074(4) 0.063(3) 0.059(3) 0.018(3) 0.028(3) 0.030(3)
C18 0.061(3) 0.060(3) 0.048(3) 0.017(2) 0.014(2) 0.013(2)
C19 0.057(3) 0.087(4) 0.065(3) 0.028(3) 0.013(3) 0.027(3)
C20 0.059(3) 0.082(4) 0.062(3) 0.018(3) 0.017(3) 0.031(3)
C21 0.070(4) 0.096(5) 0.086(5) 0.007(4) 0.019(4) 0.018(4)
C22 0.068(4) 0.101(5) 0.088(5) 0.026(4) 0.010(4) 0.004(4)
C23 0.076(4) 0.108(5) 0.055(3) 0.035(3) 0.023(3) 0.035(4)
C24 0.076(4) 0.115(6) 0.059(3) 0.042(4) 0.026(3) 0.040(4)
C25 0.074(4) 0.092(4) 0.053(3) 0.029(3) 0.019(3) 0.033(3)
C26 0.054(3) 0.149(7) 0.060(4) 0.050(4) 0.012(3) 0.022(4)
C27 0.066(4) 0.175(9) 0.068(4) 0.059(5) 0.022(3) 0.025(5)
C28 0.061(3) 0.086(4) 0.060(3) 0.035(3) 0.013(3) 0.027(3)
C29 0.057(3) 0.070(4) 0.061(3) 0.020(3) 0.011(3) 0.018(3)
C30 0.064(3) 0.070(4) 0.065(3) 0.023(3) 0.024(3) 0.018(3)
Cl1 0.414(11) 0.406(11) 0.428(11) 0.230(9) 0.250(9) 0.318(10)
Cl2 0.61(2) 0.501(18) 0.314(12) 0.112(12) -0.142(14) -0.072(16)

loop_
_atom_type_symbol
_atom_type_description
_atom_type_scat_dispersion_real
_atom_type_scat_dispersion_imag
_atom_type_scat_source
C C 0.0033 0.0016 'International Tables Vol C Tables 4.2.6.8 and 6.1.1.4'
H H 0.0000 0.0000 'International Tables Vol C Tables 4.2.6.8 and 6.1.1.4'
N N 0.0061 0.0033 'International Tables Vol C Tables 4.2.6.8 and 6.1.1.4'
O O 0.0106 0.0060 'International Tables Vol C Tables 4.2.6.8 and 6.1.1.4'
S S 0.1246 0.1234 'International Tables Vol C Tables 4.2.6.8 and 6.1.1.4'
Cl Cl 0.1484 0.1585 'International Tables Vol C Tables 4.2.6.8 and 6.1.1.4'
Cd Cd -0.8075 1.2024 'International Tables Vol C Tables 4.2.6.8 and 6.1.1.4'

loop_
_geom_angle_atom_site_label_1
_geom_angle_atom_site_label_2
_geom_angle_atom_site_label_3
_geom_angle
_geom_angle_site_symmetry_1
_geom_angle_site_symmetry_3
N3 Cd1 N1 93.37(17) 1_544 .
N3 Cd1 N5 166.64(18) 1_544 1_445
N1 Cd1 N5 99.89(17) . 1_445
N3 Cd1 O4 95.62(18) 1_544 .
N1 Cd1 O4 81.24(15) . .
N5 Cd1 O4 87.97(19) 1_445 .
N3 Cd1 O1 90.93(18) 1_544 .
N1 Cd1 O1 88.97(16) . .
N5 Cd1 O1 87.79(19) 1_445 .
O4 Cd1 O1 168.50(16) . .
N3 Cd1 O2 84.36(18) 1_544 .
N1 Cd1 O2 142.29(18) . .
N5 Cd1 O2 84.19(18) 1_445 .
O4 Cd1 O2 136.47(17) . .
O1 Cd1 O2 53.54(18) . .
N3 Cd1 O5 85.09(17) 1_544 .
N1 Cd1 O5 131.19(16) . .
N5 Cd1 O5 87.30(19) 1_445 .
O4 Cd1 O5 50.60(15) . .
O1 Cd1 O5 139.77(17) . .
O2 Cd1 O5 86.24(18) . .
N6 Cd2 N4 173.29(17) . .
N6 Cd2 N2 92.28(16) . .
N4 Cd2 N2 92.90(15) . .
N6 Cd2 O10 88.37(17) . .
N4 Cd2 O10 86.78(17) . .
N2 Cd2 O10 97.00(19) . .
N6 Cd2 O7 97.08(18) . .
N4 Cd2 O7 88.21(18) . .
N2 Cd2 O7 77.33(15) . .
O10 Cd2 O7 172.24(18) . .
N6 Cd2 O11 87.90(18) . .
N4 Cd2 O11 85.48(18) . .
N2 Cd2 O11 149.90(19) . .
O10 Cd2 O11 52.9(2) . .
O7 Cd2 O11 132.53(18) . .
N6 Cd2 O8 89.35(16) . .
N4 Cd2 O8 90.69(17) . .
N2 Cd2 O8 129.05(16) . .
O10 Cd2 O8 133.9(2) . .
O7 Cd2 O8 52.00(15) . .
O11 Cd2 O8 81.04(19) . .
C3 S1 C8 104.8(2) . .
C18 S2 C13 104.3(3) . .
C28 S3 C23 103.7(3) . .
N7 O1 Cd1 94.1(4) . .
N7 O2 Cd1 93.3(4) . .
N8 O4 Cd1 100.7(4) . .
N8 O5 Cd1 91.0(3) . .
N9 O7 Cd2 95.7(4) . .
N9 O8 Cd2 95.1(3) . .
N10 O10 Cd2 94.7(4) . .
N10 O11 Cd2 95.2(4) . .
C5 N1 C1 116.8(4) . .
C5 N1 Cd1 122.8(3) . .
C1 N1 Cd1 120.3(3) . .
C10 N2 C6 116.5(5) . .
C10 N2 Cd2 124.3(3) . .
C6 N2 Cd2 118.3(4) . .
C11 N3 C15 116.3(5) . .
C11 N3 Cd1 122.9(4) . 1_566
C15 N3 Cd1 120.8(4) . 1_566
C20 N4 C16 116.6(5) . .
C20 N4 Cd2 122.0(4) . .
C16 N4 Cd2 121.4(4) . .
C25 N5 C21 117.1(6) . .
C25 N5 Cd1 121.2(5) . 1_665
C21 N5 Cd1 121.6(5) . 1_665
C30 N6 C26 116.3(5) . .
C30 N6 Cd2 123.4(4) . .
C26 N6 Cd2 120.2(4) . .
O3 N7 O2 121.4(7) . .
O3 N7 O1 120.0(7) . .
O2 N7 O1 118.6(5) . .
O6 N8 O5 124.3(6) . .
O6 N8 O4 118.0(6) . .
O5 N8 O4 117.7(6) . .
O9 N9 O7 120.6(6) . .
O9 N9 O8 122.1(5) . .
O7 N9 O8 117.2(5) . .
O12 N10 O11 120.9(9) . .
O12 N10 O10 121.9(9) . .
O11 N10 O10 117.2(6) . .
N1 C1 C2 123.7(5) . .
C3 C2 C1 119.5(5) . .
C2 C3 C4 118.2(5) . .
C2 C3 S1 117.3(4) . .
C4 C3 S1 124.5(4) . .
C3 C4 C5 118.7(5) . .
N1 C5 C4 123.1(5) . .
N2 C6 C7 123.7(5) . .
C6 C7 C8 119.3(5) . .
C7 C8 C9 118.6(5) . .
C7 C8 S1 117.6(4) . .
C9 C8 S1 123.7(4) . .
C8 C9 C10 118.6(5) . .
N2 C10 C9 123.3(5) . .
N3 C11 C12 123.3(6) . .
C13 C12 C11 120.1(6) . .
C12 C13 C14 117.2(6) . .
C12 C13 S2 119.7(5) . .
C14 C13 S2 122.9(5) . .
C15 C14 C13 120.2(6) . .
N3 C15 C14 122.8(6) . .
N4 C16 C17 123.7(5) . .
C18 C17 C16 118.6(5) . .
C17 C18 C19 118.0(5) . .
C17 C18 S2 123.5(5) . .
C19 C18 S2 118.4(4) . .
C20 C19 C18 119.4(5) . .
N4 C20 C19 123.7(6) . .
N5 C21 C22 122.0(8) . .
C23 C22 C21 120.0(7) . .
C24 C23 C22 117.0(7) . .
C24 C23 S3 123.4(6) . .
C22 C23 S3 119.5(6) . .
C25 C24 C23 119.6(7) . .
N5 C25 C24 124.1(7) . .
N6 C26 C27 124.0(6) . .
C26 C27 C28 119.2(6) . .
C29 C28 C27 116.5(6) . .
C29 C28 S3 118.5(5) . .
C27 C28 S3 125.0(5) . .
C28 C29 C30 119.8(6) . .
N6 C30 C29 124.2(6) . .
Cl2 C31 Cl1 95.2(9) . .

loop_
_geom_bond_atom_site_label_1
_geom_bond_atom_site_label_2
_geom_bond_distance
_geom_bond_site_symmetry_2
Cd1 N3 2.317(5) 1_544
Cd1 N1 2.345(4) .
Cd1 N5 2.346(6) 1_445
Cd1 O4 2.382(5) .
Cd1 O1 2.396(5) .
Cd1 O2 2.417(4) .
Cd1 O5 2.586(5) .
Cd2 N6 2.304(4) .
Cd2 N4 2.316(4) .
Cd2 N2 2.375(4) .
Cd2 O10 2.415(5) .
Cd2 O7 2.421(5) .
Cd2 O11 2.423(5) .
Cd2 O8 2.429(4) .
S1 C3 1.754(5) .
S1 C8 1.776(5) .
S2 C18 1.766(5) .
S2 C13 1.784(6) .
S3 C28 1.762(6) .
S3 C23 1.773(7) .
O1 N7 1.264(8) .
O2 N7 1.257(8) .
O3 N7 1.225(7) .
O4 N8 1.249(6) .
O5 N8 1.241(7) .
O6 N8 1.210(8) .
O7 N9 1.242(6) .
O8 N9 1.249(7) .
O9 N9 1.227(7) .
O10 N10 1.279(9) .
O11 N10 1.247(9) .
O12 N10 1.226(8) .
N1 C5 1.328(7) .
N1 C1 1.341(7) .
N2 C10 1.334(7) .
N2 C6 1.343(7) .
N3 C11 1.336(8) .
N3 C15 1.341(8) .
N3 Cd1 2.317(5) 1_566
N4 C20 1.315(7) .
N4 C16 1.346(7) .
N5 C25 1.330(8) .
N5 C21 1.338(9) .
N5 Cd1 2.346(5) 1_665
N6 C30 1.312(8) .
N6 C26 1.325(8) .
C1 C2 1.370(8) .
C2 C3 1.364(7) .
C3 C4 1.386(7) .
C4 C5 1.396(8) .
C6 C7 1.361(8) .
C7 C8 1.367(8) .
C8 C9 1.377(8) .
C9 C10 1.381(8) .
C11 C12 1.368(10) .
C12 C13 1.357(9) .
C13 C14 1.374(9) .
C14 C15 1.363(9) .
C16 C17 1.372(8) .
C17 C18 1.368(8) .
C18 C19 1.383(8) .
C19 C20 1.366(8) .
C21 C22 1.396(11) .
C22 C23 1.388(11) .
C23 C24 1.374(11) .
C24 C25 1.371(9) .
C26 C27 1.374(10) .
C27 C28 1.397(10) .
C28 C29 1.366(8) .
C29 C30 1.380(8) .
C31 Cl2 1.750(10) .
C31 Cl1 1.763(10) .
